data_4300984
loop_
_publ_author_name
'Bacchi, Alessia'
'Bosetti, Elsa'
'Carcelli, Mauro'
'Pelagatti, Paolo'
'Rogolino, Dominga'
'Pelizzi, Giancarlo'

_publ_section_title
;
 "Venetian Blinds" Mechanism of Solvation/Desolvation in Palladium(II)
 Wheel-and-Axle Organic--Inorganic Diols
;
_journal_coden_ASTM INOCAJ
_journal_issue 2
_journal_name_full 'Inorganic Chemistry'
_journal_page_first 431
_journal_page_last 442
_journal_paper_doi 10.1021/ic048896m
_journal_volume 44
_journal_year 2005
_chemical_formula_sum 'C37 H33 Cl N2 O2 Pd'
_chemical_formula_weight 679.50
_space_group_IT_number 14
_symmetry_cell_setting monoclinic
_symmetry_space_group_name_Hall '-P 2yn'
_symmetry_space_group_name_H-M 'P 1 21/n 1'
_cell_angle_alpha 90.00
_cell_angle_beta 94.12(5)
_cell_angle_gamma 90.00
_cell_formula_units_Z 4
_cell_length_a 10.820(4)
_cell_length_b 17.386(9)
_cell_length_c 16.85(2)
_cell_measurement_temperature 293(2)
_cell_volume 3162(4)
_diffrn_ambient_temperature 293(2)
_exptl_crystal_density_diffrn 1.428
_cod_duplicate_entry 4308397
_cod_original_sg_symbol_H-M 'P 21/n'
_cod_database_code 4300984

loop_
_symmetry_equiv_pos_as_xyz
'x, y, z'
'-x+1/2, y+1/2, -z+1/2'
'-x, -y, -z'
'x-1/2, -y-1/2, z-1/2'

loop_
_atom_site_label
_atom_site_type_symbol
_atom_site_fract_x
_atom_site_fract_y
_atom_site_fract_z
_atom_site_U_iso_or_equiv
_atom_site_adp_type
_atom_site_occupancy
_atom_site_symmetry_multiplicity
_atom_site_calc_flag
_atom_site_refinement_flags
_atom_site_disorder_assembly
_atom_site_disorder_group
Pd1 Pd 0.48315(4) 0.09045(3) 0.13084(4) 0.03583(19) Uani 1 1 d D . .
Cl Cl 0.3735(2) -0.02747(15) 0.1413(2) 0.0512(11) Uani 0.783(7) 1 d PD A 1
C37 C 0.5785(9) 0.1966(6) 0.1060(6) 0.019(3) Uiso 0.783(7) 1 d PD A 1
H37A H 0.6301 0.1886 0.0627 0.029 Uiso 0.783(7) 1 calc PR A 1
H37B H 0.6289 0.2122 0.1525 0.029 Uiso 0.783(7) 1 calc PR A 1
H37C H 0.5188 0.2360 0.0919 0.029 Uiso 0.783(7) 1 calc PR A 1
C371 C 0.382(3) -0.0099(17) 0.171(2) 0.019(3) Uiso 0.217(7) 1 d PD A 2
H37D H 0.4388 -0.0450 0.1981 0.029 Uiso 0.217(7) 1 calc PR A 2
H37E H 0.3402 -0.0350 0.1260 0.029 Uiso 0.217(7) 1 calc PR A 2
H37F H 0.3217 0.0066 0.2068 0.029 Uiso 0.217(7) 1 calc PR A 2
Cl1 Cl 0.5861(6) 0.2073(5) 0.1409(8) 0.034(3) Uani 0.217(7) 1 d PD A 2
O1 O -0.1207(5) 0.1971(3) 0.1236(4) 0.0611(17) Uani 1 1 d . . .
H1 H -0.1711 0.1781 0.1519 0.18(7) Uiso 1 1 calc R . .
O2 O 1.0843(4) -0.0169(3) 0.1121(3) 0.0440(15) Uani 1 1 d . . .
N1 N 0.3229(4) 0.1500(3) 0.1371(4) 0.0354(14) Uani 1 1 d . A .
N2 N 0.6470(4) 0.0328(3) 0.1326(4) 0.0320(14) Uani 1 1 d . A .
C1 C -0.0387(5) 0.2467(4) 0.1703(5) 0.0386(19) Uani 1 1 d . . .
C2 C 0.0920(5) 0.2166(4) 0.1581(5) 0.0360(18) Uani 1 1 d . . .
C3 C 0.1169(6) 0.1807(4) 0.0882(5) 0.045(2) Uani 1 1 d . A .
H3 H 0.0558 0.1781 0.0465 0.054 Uiso 1 1 calc R . .
C4 C 0.2324(6) 0.1483(4) 0.0794(5) 0.047(2) Uani 1 1 d . . .
H4 H 0.2470 0.1246 0.0314 0.056 Uiso 1 1 calc R A .
C5 C 0.3004(6) 0.1871(4) 0.2034(5) 0.050(2) Uani 1 1 d . . .
H5 H 0.3642 0.1911 0.2432 0.060 Uiso 1 1 calc R A .
C6 C 0.1881(6) 0.2200(4) 0.2165(5) 0.049(2) Uani 1 1 d . A .
H6 H 0.1770 0.2444 0.2646 0.059 Uiso 1 1 calc R . .
C7 C -0.0657(6) 0.2405(4) 0.2574(5) 0.046(2) Uani 1 1 d . . .
C8 C -0.1062(8) 0.1712(5) 0.2873(7) 0.080(3) Uani 1 1 d . . .
H8 H -0.1218 0.1295 0.2534 0.095 Uiso 1 1 calc R . .
C9 C -0.1234(12) 0.1641(8) 0.3675(10) 0.113(5) Uani 1 1 d . . .
H9 H -0.1528 0.1181 0.3871 0.136 Uiso 1 1 calc R . .
C10 C -0.0977(12) 0.2238(9) 0.4173(8) 0.109(5) Uani 1 1 d . . .
H10 H -0.1065 0.2177 0.4714 0.131 Uiso 1 1 calc R . .
C11 C -0.0587(9) 0.2934(6) 0.3893(6) 0.076(3) Uani 1 1 d . . .
H11 H -0.0437 0.3348 0.4237 0.091 Uiso 1 1 calc R . .
C12 C -0.0423(7) 0.3007(5) 0.3097(5) 0.054(2) Uani 1 1 d . . .
H12 H -0.0149 0.3473 0.2905 0.065 Uiso 1 1 calc R . .
C13 C -0.0587(6) 0.3298(4) 0.1395(4) 0.0359(17) Uani 1 1 d . . .
C14 C -0.1765(6) 0.3546(4) 0.1177(5) 0.044(2) Uani 1 1 d . . .
H14 H -0.2425 0.3207 0.1203 0.053 Uiso 1 1 calc R . .
C15 C -0.1993(7) 0.4291(5) 0.0920(5) 0.058(2) Uani 1 1 d . . .
H15 H -0.2802 0.4448 0.0781 0.069 Uiso 1 1 calc R . .
C16 C -0.1052(9) 0.4790(5) 0.0870(5) 0.059(2) Uani 1 1 d . . .
H16 H -0.1203 0.5285 0.0678 0.071 Uiso 1 1 calc R . .
C17 C 0.0129(8) 0.4562(5) 0.1103(5) 0.059(2) Uani 1 1 d . . .
H17 H 0.0778 0.4911 0.1090 0.070 Uiso 1 1 calc R . .
C18 C 0.0365(7) 0.3819(4) 0.1355(5) 0.049(2) Uani 1 1 d . . .
H18 H 0.1174 0.3668 0.1500 0.059 Uiso 1 1 calc R . .
C19 C 1.0159(5) -0.0659(4) 0.1605(4) 0.0274(15) Uani 1 1 d . . .
C20 C 0.8830(5) -0.0341(4) 0.1484(4) 0.0273(15) Uani 1 1 d . . .
C21 C 0.8419(6) 0.0036(4) 0.0794(4) 0.0353(17) Uani 1 1 d . A .
H21 H 0.8923 0.0076 0.0372 0.042 Uiso 1 1 calc R . .
C22 C 0.7239(6) 0.0357(4) 0.0741(4) 0.0422(19) Uani 1 1 d . . .
H22 H 0.6970 0.0606 0.0271 0.051 Uiso 1 1 calc R A .
C23 C 0.6849(6) -0.0066(4) 0.1974(5) 0.0433(19) Uani 1 1 d . . .
H23 H 0.6307 -0.0120 0.2375 0.052 Uiso 1 1 calc R A .
C24 C 0.8009(6) -0.0399(4) 0.2083(5) 0.0413(19) Uani 1 1 d . A .
H24 H 0.8241 -0.0659 0.2553 0.050 Uiso 1 1 calc R . .
C25 C 1.0248(6) -0.1497(4) 0.1312(4) 0.0323(16) Uani 1 1 d . . .
C26 C 0.9294(7) -0.2015(4) 0.1338(5) 0.052(2) Uani 1 1 d . . .
H26 H 0.8539 -0.1858 0.1515 0.062 Uiso 1 1 calc R . .
C27 C 0.9452(8) -0.2779(5) 0.1099(6) 0.068(3) Uani 1 1 d . . .
H27 H 0.8804 -0.3127 0.1133 0.082 Uiso 1 1 calc R . .
C28 C 1.0539(9) -0.3024(5) 0.0816(6) 0.067(3) Uani 1 1 d . . .
H28 H 1.0635 -0.3531 0.0654 0.080 Uiso 1 1 calc R . .
C29 C 1.1486(8) -0.2499(5) 0.0777(5) 0.061(2) Uani 1 1 d . . .
H29 H 1.2225 -0.2647 0.0572 0.073 Uiso 1 1 calc R . .
C30 C 1.1349(7) -0.1759(4) 0.1039(5) 0.047(2) Uani 1 1 d . . .
H30 H 1.2016 -0.1422 0.1032 0.057 Uiso 1 1 calc R . .
C31 C 1.0621(5) -0.0583(4) 0.2477(4) 0.0328(16) Uani 1 1 d . . .
C32 C 1.0588(8) -0.1178(5) 0.3007(5) 0.061(2) Uani 1 1 d . . .
H32 H 1.0301 -0.1656 0.2830 0.073 Uiso 1 1 calc R . .
C33 C 1.0967(10) -0.1082(6) 0.3793(6) 0.091(4) Uani 1 1 d . . .
H33 H 1.0994 -0.1503 0.4134 0.109 Uiso 1 1 calc R . .
C34 C 1.1307(10) -0.0374(8) 0.4080(6) 0.091(4) Uani 1 1 d . . .
H34 H 1.1484 -0.0299 0.4622 0.109 Uiso 1 1 calc R . .
C35 C 1.1384(9) 0.0217(6) 0.3563(7) 0.078(3) Uani 1 1 d . . .
H35 H 1.1682 0.0692 0.3744 0.094 Uiso 1 1 calc R . .
C36 C 1.1023(7) 0.0119(5) 0.2771(5) 0.054(2) Uani 1 1 d . . .
H36 H 1.1051 0.0536 0.2427 0.065 Uiso 1 1 calc R . .
H200 H 1.149(6) -0.019(4) 0.120(4) 0.03(2) Uiso 1 1 d . . .

loop_
_atom_site_aniso_label
_atom_site_aniso_U_11
_atom_site_aniso_U_22
_atom_site_aniso_U_33
_atom_site_aniso_U_23
_atom_site_aniso_U_13
_atom_site_aniso_U_12
Pd1 0.0178(2) 0.0371(3) 0.0528(4) 0.0023(3) 0.0037(2) 0.0034(3)
Cl 0.0173(11) 0.0369(16) 0.098(3) 0.0070(16) -0.0041(14) 0.0013(10)
Cl1 0.009(3) 0.028(5) 0.064(8) -0.021(5) 0.003(4) -0.005(3)
O1 0.025(3) 0.049(3) 0.108(5) -0.022(4) 0.001(3) -0.005(2)
O2 0.017(3) 0.049(3) 0.067(4) 0.023(3) 0.007(3) 0.004(2)
N1 0.016(2) 0.035(3) 0.055(4) 0.000(3) 0.001(3) -0.002(2)
N2 0.019(3) 0.037(3) 0.040(4) 0.007(3) 0.002(2) 0.001(2)
C1 0.018(3) 0.031(4) 0.066(6) -0.006(4) -0.001(3) -0.001(3)
C2 0.022(3) 0.028(4) 0.058(5) 0.008(4) 0.005(3) 0.000(3)
C3 0.026(3) 0.053(5) 0.053(5) -0.003(4) -0.014(3) 0.011(3)
C4 0.042(4) 0.054(5) 0.044(5) -0.006(4) -0.002(4) 0.012(4)
C5 0.026(3) 0.057(5) 0.066(6) -0.021(5) -0.007(4) 0.006(3)
C6 0.027(3) 0.058(5) 0.061(6) -0.019(4) -0.004(4) 0.005(3)
C7 0.023(3) 0.038(4) 0.078(6) 0.017(5) 0.012(4) 0.010(3)
C8 0.068(6) 0.050(6) 0.126(10) 0.034(6) 0.041(6) 0.006(5)
C9 0.105(10) 0.084(9) 0.157(15) 0.070(10) 0.056(10) 0.023(8)
C10 0.110(10) 0.127(12) 0.096(11) 0.054(10) 0.050(8) 0.037(10)
C11 0.085(7) 0.083(8) 0.062(7) 0.019(6) 0.024(6) 0.016(6)
C12 0.051(5) 0.057(6) 0.056(6) 0.012(5) 0.016(4) -0.007(4)
C13 0.033(4) 0.031(4) 0.043(5) -0.004(4) 0.002(3) 0.007(3)
C14 0.030(4) 0.049(5) 0.055(5) 0.000(4) 0.006(4) 0.007(3)
C15 0.045(5) 0.067(6) 0.061(6) 0.019(5) 0.003(4) 0.025(4)
C16 0.074(6) 0.044(5) 0.062(7) 0.015(5) 0.019(5) 0.014(5)
C17 0.061(6) 0.046(5) 0.070(7) 0.016(5) 0.014(5) -0.006(4)
C18 0.039(4) 0.042(4) 0.067(6) 0.007(4) 0.006(4) -0.004(4)
C19 0.016(3) 0.029(4) 0.038(4) 0.007(3) 0.008(3) 0.000(2)
C20 0.019(3) 0.026(4) 0.037(4) 0.003(3) 0.003(3) -0.003(3)
C21 0.029(3) 0.046(4) 0.031(4) 0.008(4) 0.006(3) 0.009(3)
C22 0.035(4) 0.058(5) 0.033(5) 0.019(4) -0.001(3) 0.015(4)
C23 0.022(3) 0.062(5) 0.047(5) 0.013(4) 0.012(3) 0.001(3)
C24 0.024(3) 0.047(4) 0.054(5) 0.017(4) 0.008(3) 0.007(3)
C25 0.026(3) 0.039(4) 0.032(4) -0.001(3) 0.001(3) 0.012(3)
C26 0.046(4) 0.037(5) 0.073(7) -0.010(4) 0.011(4) -0.005(4)
C27 0.062(6) 0.048(5) 0.095(8) -0.016(5) 0.005(5) -0.008(4)
C28 0.087(7) 0.040(5) 0.071(7) -0.015(5) -0.005(6) 0.021(5)
C29 0.062(5) 0.061(6) 0.061(6) -0.010(5) 0.010(5) 0.024(5)
C30 0.039(4) 0.045(5) 0.057(6) -0.006(4) 0.003(4) 0.009(4)
C31 0.021(3) 0.037(4) 0.040(5) -0.004(4) 0.003(3) 0.003(3)
C32 0.083(6) 0.052(5) 0.045(6) 0.009(5) -0.017(5) -0.007(5)
C33 0.129(10) 0.087(9) 0.051(7) 0.015(6) -0.036(6) -0.021(7)
C34 0.102(8) 0.122(11) 0.046(7) -0.018(7) -0.022(6) 0.009(8)
C35 0.072(6) 0.071(7) 0.088(9) -0.026(7) -0.014(6) -0.010(6)
C36 0.057(5) 0.042(5) 0.062(6) -0.004(4) -0.011(4) -0.002(4)

loop_
_geom_bond_atom_site_label_1
_geom_bond_atom_site_label_2
_geom_bond_distance
_geom_bond_site_symmetry_2
_geom_bond_publ_flag
Pd1 N1 2.029(5) . ?
Pd1 N2 2.035(5) . ?
Pd1 C37 2.170(9) . ?
Pd1 C371 2.19(2) . ?
Pd1 Cl1 2.318(8) . ?
Pd1 Cl 2.381(3) . ?
O1 C1 1.431(8) . ?
O2 C19 1.423(7) . ?
N1 C5 1.327(9) . ?
N1 C4 1.331(9) . ?
N2 C23 1.328(9) . ?
N2 C22 1.337(8) . ?
C1 C7 1.521(11) . ?
C1 C2 1.536(8) . ?
C1 C13 1.545(10) . ?
C2 C3 1.378(10) . ?
C2 C6 1.381(9) . ?
C3 C4 1.388(9) . ?
C5 C6 1.375(9) . ?
C7 C12 1.380(11) . ?
C7 C8 1.390(11) . ?
C8 C9 1.382(16) . ?
C9 C10 1.352(17) . ?
C10 C11 1.377(15) . ?
C11 C12 1.371(12) . ?
C13 C14 1.371(9) . ?
C13 C18 1.377(9) . ?
C14 C15 1.382(10) . ?
C15 C16 1.344(11) . ?
C16 C17 1.368(11) . ?
C17 C18 1.378(11) . ?
C19 C31 1.524(10) . ?
C19 C20 1.540(8) . ?
C19 C25 1.544(9) . ?
C20 C21 1.380(9) . ?
C20 C24 1.396(9) . ?
C21 C22 1.389(8) . ?
C23 C24 1.383(9) . ?
C25 C26 1.372(9) . ?
C25 C30 1.384(9) . ?
C26 C27 1.404(11) . ?
C27 C28 1.368(11) . ?
C28 C29 1.379(12) . ?
C29 C30 1.371(10) . ?
C31 C32 1.368(10) . ?
C31 C36 1.377(10) . ?
C32 C33 1.367(12) . ?
C33 C34 1.362(14) . ?
C34 C35 1.354(14) . ?
C35 C36 1.373(13) . ?
